data_7109212
loop_
_publ_author_name
'Hong-Xi Li'
'Wei Zhao'
'Hai-Yan Li'
'Zhong-Lin Xu'
'Wen-Xia Wang'
'Jian-Ping Lang'

_publ_section_title
;
 Cu30I16(mtpmt)12(mu10--S4)]: an unusual 30--membered copper(I) cluster
 derived from the C-S bond cleavage and its use in heterogeneous catalysis
;
_journal_name_full Chem.Commun.
_journal_page_first 4259
_journal_paper_doi 10.1039/c2cc36736j
_journal_volume 49
_journal_year 2013
_chemical_formula_moiety 'C48 H44 Cu4 I4 N8 S4, C2 H3 N'
_chemical_formula_sum 'C50 H47 Cu4 I4 N9 S4'
_chemical_formula_weight 1663.97
_chemical_name_systematic
;
?
;
_space_group_IT_number 2
_symmetry_cell_setting triclinic
_symmetry_space_group_name_Hall '-P 1'
_symmetry_space_group_name_H-M 'P -1'
_atom_sites_solution_hydrogens geom
_atom_sites_solution_primary direct
_atom_sites_solution_secondary difmap
_audit_creation_method SHELXL-97
_cell_angle_alpha 83.58(3)
_cell_angle_beta 80.89(3)
_cell_angle_gamma 78.86(3)
_cell_formula_units_Z 1
_cell_length_a 9.2606(19)
_cell_length_b 11.579(2)
_cell_length_c 14.140(3)
_cell_measurement_reflns_used 4721
_cell_measurement_temperature 293(2)
_cell_measurement_theta_max 25.3491
_cell_measurement_theta_min 3.1339
_cell_volume 1463.7(5)
_computing_cell_refinement CrystalClear
_computing_data_collection CrystalClear
_computing_data_reduction CrystalStructure
_computing_structure_refinement 'SHELXL-97 (Sheldrick, 1997)'
_computing_structure_solution 'SHELXS-97 (Sheldrick, 1990)'
_diffrn_ambient_temperature 293(2)
_diffrn_measured_fraction_theta_full 0.990
_diffrn_measured_fraction_theta_max 0.990
_diffrn_measurement_device_type 'Rigaku Mercury'
_diffrn_measurement_method \w
_diffrn_radiation_monochromator graphite
_diffrn_radiation_source 'fine-focus sealed tube'
_diffrn_radiation_type MoK\a
_diffrn_radiation_wavelength 0.71073
_diffrn_reflns_av_R_equivalents 0.0393
_diffrn_reflns_av_sigmaI/netI 0.0506
_diffrn_reflns_limit_h_max 9
_diffrn_reflns_limit_h_min -11
_diffrn_reflns_limit_k_max 13
_diffrn_reflns_limit_k_min -13
_diffrn_reflns_limit_l_max 17
_diffrn_reflns_limit_l_min -16
_diffrn_reflns_number 13952
_diffrn_reflns_theta_full 25.36
_diffrn_reflns_theta_max 25.36
_diffrn_reflns_theta_min 3.13
_exptl_absorpt_coefficient_mu 3.727
_exptl_absorpt_correction_T_max 1.0000
_exptl_absorpt_correction_T_min 0.7328
_exptl_absorpt_correction_type multi-scan
_exptl_absorpt_process_details 'Jacobson, R. (1998) Private communication'
_exptl_crystal_colour Yellow
_exptl_crystal_density_diffrn 1.888
_exptl_crystal_density_method 'not measured'
_exptl_crystal_description Block
_exptl_crystal_F_000 802
_exptl_crystal_size_max 0.2500
_exptl_crystal_size_mid 0.2000
_exptl_crystal_size_min 0.1000
_refine_diff_density_max 0.901
_refine_diff_density_min -0.939
_refine_diff_density_rms 0.131
_refine_ls_extinction_method none
_refine_ls_goodness_of_fit_ref 1.075
_refine_ls_hydrogen_treatment constr
_refine_ls_matrix_type full
_refine_ls_number_parameters 333
_refine_ls_number_reflns 5294
_refine_ls_number_restraints 0
_refine_ls_restrained_S_all 1.075
_refine_ls_R_factor_all 0.0869
_refine_ls_R_factor_gt 0.0598
_refine_ls_shift/su_max 0.000
_refine_ls_shift/su_mean 0.000
_refine_ls_structure_factor_coef Fsqd
_refine_ls_weighting_details 'calc w=1/[\s^2^(Fo^2^)+(0.0664P)^2^+5.7313P] where P=(Fo^2^+2Fc^2^)/3'
_refine_ls_weighting_scheme calc
_refine_ls_wR_factor_gt 0.1416
_refine_ls_wR_factor_ref 0.1584
_reflns_number_gt 3880
_reflns_number_total 5294
_reflns_threshold_expression >2sigma(I)
_cod_data_source_file c2cc36736j.txt
_cod_data_source_block shelxl
_cod_database_code 7109212

loop_
_symmetry_equiv_pos_as_xyz
'x, y, z'
'-x, -y, -z'

loop_
_atom_site_label
_atom_site_type_symbol
_atom_site_fract_x
_atom_site_fract_y
_atom_site_fract_z
_atom_site_U_iso_or_equiv
_atom_site_adp_type
_atom_site_occupancy
_atom_site_symmetry_multiplicity
_atom_site_calc_flag
_atom_site_refinement_flags
I1 I 0.24817(7) 0.50979(6) 0.51779(4) 0.0591(2) Uani 1 1 d .
I2 I 0.56159(9) 0.20488(6) 0.40795(5) 0.0675(2) Uani 1 1 d .
Cu1 Cu 0.38408(15) 0.40095(11) 0.37231(8) 0.0623(3) Uani 1 1 d .
Cu2 Cu 0.48160(15) 0.62563(11) 0.46960(8) 0.0643(4) Uani 1 1 d .
S1 S 0.5052(2) 0.4577(2) 0.13706(15) 0.0473(5) Uani 1 1 d .
S2 S 0.5439(2) 0.51010(19) 0.26213(15) 0.0454(5) Uani 1 1 d .
N1 N 0.2747(8) 0.3897(6) 0.2598(5) 0.0485(17) Uani 1 1 d .
N2 N 0.2768(7) 0.3916(6) 0.0916(5) 0.0439(16) Uani 1 1 d .
N3 N 0.4603(8) 0.7167(6) 0.3353(5) 0.0492(17) Uani 1 1 d .
N4 N 0.4298(7) 0.7180(6) 0.1722(5) 0.0441(16) Uani 1 1 d .
C1 C 0.3306(9) 0.4091(7) 0.1690(6) 0.0433(19) Uani 1 1 d .
C2 C 0.1441(10) 0.3513(8) 0.2716(6) 0.052(2) Uani 1 1 d .
H2 H 0.0972 0.3388 0.3341 0.063 Uiso 1 1 calc R
C3 C 0.0754(10) 0.3293(8) 0.1984(7) 0.052(2) Uani 1 1 d .
C5 C -0.0682(12) 0.2814(11) 0.2237(8) 0.080(3) Uani 1 1 d .
H5A H -0.0767 0.2482 0.2892 0.120 Uiso 1 1 calc R
H5B H -0.0680 0.2213 0.1820 0.120 Uiso 1 1 calc R
H5C H -0.1508 0.3442 0.2159 0.120 Uiso 1 1 calc R
C4 C 0.1452(9) 0.3543(7) 0.1027(6) 0.0428(19) Uani 1 1 d .
C6 C 0.0900(9) 0.3441(7) 0.0137(6) 0.0446(19) Uani 1 1 d .
C7 C -0.0570(9) 0.3423(8) 0.0044(7) 0.050(2) Uani 1 1 d .
H7 H -0.1276 0.3445 0.0592 0.060 Uiso 1 1 calc R
C8 C -0.1014(10) 0.3374(8) -0.0841(7) 0.054(2) Uani 1 1 d .
H8 H -0.2013 0.3388 -0.0874 0.065 Uiso 1 1 calc R
C9 C -0.0013(10) 0.3305(7) -0.1667(7) 0.051(2) Uani 1 1 d .
C10 C 0.1456(10) 0.3346(8) -0.1583(6) 0.055(2) Uani 1 1 d .
H10 H 0.2150 0.3338 -0.2136 0.066 Uiso 1 1 calc R
C11 C 0.1907(10) 0.3396(8) -0.0731(7) 0.057(2) Uani 1 1 d .
H11 H 0.2904 0.3402 -0.0711 0.069 Uiso 1 1 calc R
C12 C -0.0493(11) 0.3235(10) -0.2601(7) 0.066(3) Uani 1 1 d .
H12A H -0.0712 0.2463 -0.2629 0.098 Uiso 1 1 calc R
H12B H 0.0287 0.3377 -0.3110 0.098 Uiso 1 1 calc R
H12C H -0.1367 0.3818 -0.2674 0.098 Uiso 1 1 calc R
C13 C 0.4678(8) 0.6651(7) 0.2544(6) 0.0399(18) Uani 1 1 d .
C14 C 0.4204(10) 0.8324(8) 0.3279(6) 0.052(2) Uani 1 1 d .
H14 H 0.4198 0.8721 0.3817 0.063 Uiso 1 1 calc R
C15 C 0.3789(11) 0.9002(8) 0.2447(6) 0.051(2) Uani 1 1 d .
C17 C 0.3424(14) 1.0327(9) 0.2457(8) 0.076(3) Uani 1 1 d .
H17A H 0.3628 1.0684 0.1816 0.114 Uiso 1 1 calc R
H17B H 0.4020 1.0578 0.2864 0.114 Uiso 1 1 calc R
H17C H 0.2390 1.0561 0.2697 0.114 Uiso 1 1 calc R
C16 C 0.3827(8) 0.8351(7) 0.1676(6) 0.0408(18) Uani 1 1 d .
C18 C 0.3350(9) 0.8859(7) 0.0726(6) 0.0421(19) Uani 1 1 d .
C19 C 0.2243(11) 0.9843(8) 0.0641(7) 0.058(2) Uani 1 1 d .
H19 H 0.1785 1.0224 0.1184 0.070 Uiso 1 1 calc R
C20 C 0.1820(11) 1.0257(9) -0.0239(7) 0.065(3) Uani 1 1 d .
H20 H 0.1083 1.0924 -0.0282 0.078 Uiso 1 1 calc R
C21 C 0.2456(11) 0.9714(8) -0.1059(7) 0.058(2) Uani 1 1 d .
C22 C 0.3526(11) 0.8708(8) -0.0972(7) 0.059(2) Uani 1 1 d .
H22 H 0.3953 0.8311 -0.1513 0.071 Uiso 1 1 calc R
C23 C 0.3971(10) 0.8285(8) -0.0083(6) 0.054(2) Uani 1 1 d .
H23 H 0.4693 0.7609 -0.0035 0.065 Uiso 1 1 calc R
C24 C 0.2000(14) 1.0181(10) -0.2023(7) 0.078(3) Uani 1 1 d .
H24A H 0.0976 1.0133 -0.2018 0.117 Uiso 1 1 calc R
H24B H 0.2607 0.9720 -0.2511 0.117 Uiso 1 1 calc R
H24C H 0.2125 1.0990 -0.2154 0.117 Uiso 1 1 calc R
N5 N -0.031(2) 0.0377(17) 0.6240(13) 0.072(5) Uani 0.50 1 d P
C25 C 0.045(3) 0.0855(19) 0.5754(14) 0.065(4) Uani 0.50 1 d P
C26 C 0.162(2) 0.1314(18) 0.5245(13) 0.065(4) Uani 0.50 1 d P
H26A H 0.2211 0.1511 0.5681 0.098 Uiso 0.50 1 calc PR
H26B H 0.1251 0.2012 0.4859 0.098 Uiso 0.50 1 calc PR
H26C H 0.2214 0.0741 0.4836 0.098 Uiso 0.50 1 calc PR

loop_
_atom_site_aniso_label
_atom_site_aniso_U_11
_atom_site_aniso_U_22
_atom_site_aniso_U_33
_atom_site_aniso_U_23
_atom_site_aniso_U_13
_atom_site_aniso_U_12
I1 0.0558(4) 0.0738(4) 0.0502(4) -0.0120(3) -0.0050(3) -0.0158(3)
I2 0.0994(6) 0.0554(4) 0.0498(4) -0.0119(3) -0.0168(3) -0.0098(4)
Cu1 0.0770(8) 0.0708(8) 0.0432(6) -0.0058(6) -0.0132(6) -0.0191(6)
Cu2 0.0840(9) 0.0661(8) 0.0460(6) -0.0053(6) -0.0168(6) -0.0143(7)
S1 0.0482(12) 0.0566(13) 0.0408(11) -0.0122(10) -0.0053(9) -0.0149(10)
S2 0.0499(12) 0.0461(12) 0.0431(11) -0.0058(9) -0.0129(10) -0.0095(10)
N1 0.058(5) 0.048(4) 0.040(4) -0.005(3) -0.005(3) -0.015(4)
N2 0.046(4) 0.045(4) 0.045(4) -0.010(3) -0.012(3) -0.008(3)
N3 0.059(5) 0.055(5) 0.036(4) -0.003(3) -0.008(3) -0.016(4)
N4 0.042(4) 0.052(4) 0.037(4) -0.011(3) -0.005(3) -0.004(3)
C1 0.051(5) 0.036(4) 0.041(5) -0.005(4) -0.008(4) -0.002(4)
C2 0.064(6) 0.057(6) 0.035(4) 0.000(4) 0.005(4) -0.019(5)
C3 0.048(5) 0.053(5) 0.055(5) 0.004(4) -0.003(4) -0.015(4)
C5 0.067(7) 0.112(9) 0.069(7) 0.011(6) -0.007(6) -0.047(7)
C4 0.038(4) 0.036(4) 0.055(5) -0.010(4) -0.010(4) -0.002(3)
C6 0.046(5) 0.036(4) 0.052(5) -0.002(4) -0.012(4) -0.006(4)
C7 0.037(5) 0.058(5) 0.056(5) -0.011(4) -0.007(4) -0.007(4)
C8 0.034(5) 0.057(6) 0.071(6) -0.003(5) -0.014(4) -0.004(4)
C9 0.057(6) 0.039(5) 0.060(6) -0.003(4) -0.019(5) -0.009(4)
C10 0.055(6) 0.073(6) 0.041(5) -0.008(4) -0.007(4) -0.020(5)
C11 0.048(5) 0.068(6) 0.060(6) -0.004(5) -0.007(5) -0.022(5)
C12 0.060(6) 0.079(7) 0.063(6) -0.013(5) -0.018(5) -0.012(5)
C13 0.035(4) 0.049(5) 0.038(4) -0.003(4) -0.005(3) -0.016(4)
C14 0.063(6) 0.053(6) 0.048(5) -0.020(4) -0.006(4) -0.020(5)
C15 0.072(6) 0.046(5) 0.039(4) -0.008(4) -0.004(4) -0.019(4)
C17 0.118(9) 0.057(6) 0.062(6) -0.013(5) -0.018(6) -0.029(6)
C16 0.037(4) 0.040(5) 0.046(5) -0.004(4) 0.001(4) -0.012(4)
C18 0.050(5) 0.036(4) 0.041(4) -0.007(4) -0.001(4) -0.011(4)
C19 0.066(6) 0.054(6) 0.052(5) -0.013(5) -0.009(5) 0.002(5)
C20 0.063(6) 0.054(6) 0.070(7) -0.005(5) -0.017(5) 0.016(5)
C21 0.072(6) 0.047(5) 0.057(6) 0.001(5) -0.021(5) -0.006(5)
C22 0.070(6) 0.048(5) 0.050(5) -0.007(4) 0.004(5) 0.001(5)
C23 0.060(6) 0.055(5) 0.046(5) 0.002(4) -0.019(4) 0.001(4)
C24 0.111(9) 0.066(7) 0.057(6) 0.008(5) -0.031(6) -0.007(6)
N5 0.086(13) 0.086(13) 0.055(10) -0.019(10) -0.016(10) -0.033(11)
C25 0.095(12) 0.066(9) 0.039(7) -0.016(7) -0.001(7) -0.028(8)
C26 0.095(12) 0.066(9) 0.039(7) -0.016(7) -0.001(7) -0.028(8)

loop_
_atom_type_symbol
_atom_type_description
_atom_type_scat_dispersion_real
_atom_type_scat_dispersion_imag
_atom_type_scat_source
C C 0.0033 0.0016 'International Tables Vol C Tables 4.2.6.8 and 6.1.1.4'
H H 0.0000 0.0000 'International Tables Vol C Tables 4.2.6.8 and 6.1.1.4'
N N 0.0061 0.0033 'International Tables Vol C Tables 4.2.6.8 and 6.1.1.4'
S S 0.1246 0.1234 'International Tables Vol C Tables 4.2.6.8 and 6.1.1.4'
Cu Cu 0.3201 1.2651 'International Tables Vol C Tables 4.2.6.8 and 6.1.1.4'
I I -0.4742 1.8119 'International Tables Vol C Tables 4.2.6.8 and 6.1.1.4'

loop_
_geom_angle_atom_site_label_1
_geom_angle_atom_site_label_2
_geom_angle_atom_site_label_3
_geom_angle
_geom_angle_site_symmetry_1
_geom_angle_site_symmetry_3
Cu1 I1 Cu2 61.31(5) . 2_666
Cu1 I1 Cu2 80.24(5) . .
Cu2 I1 Cu2 64.92(5) 2_666 .
Cu1 I2 Cu2 61.19(4) . 2_666
N1 Cu1 S2 87.6(2) . .
N1 Cu1 I1 120.4(2) . .
S2 Cu1 I1 114.59(7) . .
N1 Cu1 I2 110.7(2) . .
S2 Cu1 I2 102.00(8) . .
I1 Cu1 I2 116.56(5) . .
N1 Cu1 Cu2 169.2(2) . 2_666
S2 Cu1 Cu2 100.97(7) . 2_666
I1 Cu1 Cu2 62.02(4) . 2_666
I2 Cu1 Cu2 61.39(5) . 2_666
N3 Cu2 Cu1 146.4(2) . 2_666
N3 Cu2 I2 104.9(2) . 2_666
Cu1 Cu2 I2 57.42(4) 2_666 2_666
N3 Cu2 I1 114.3(2) . 2_666
Cu1 Cu2 I1 56.68(5) 2_666 2_666
I2 Cu2 I1 108.32(5) 2_666 2_666
N3 Cu2 I1 107.2(2) . .
Cu1 Cu2 I1 105.38(6) 2_666 .
I2 Cu2 I1 106.28(5) 2_666 .
I1 Cu2 I1 115.08(5) 2_666 .
N3 Cu2 Cu2 131.2(2) . 2_666
Cu1 Cu2 Cu2 74.76(6) 2_666 2_666
I2 Cu2 Cu2 123.63(7) 2_666 2_666
I1 Cu2 Cu2 57.76(5) 2_666 2_666
I1 Cu2 Cu2 57.32(5) . 2_666
C1 S1 S2 103.7(3) . .
C13 S2 S1 103.1(3) . .
C13 S2 Cu1 111.2(3) . .
S1 S2 Cu1 98.54(11) . .
C1 N1 C2 113.5(7) . .
C1 N1 Cu1 123.5(6) . .
C2 N1 Cu1 122.7(6) . .
C1 N2 C4 118.8(7) . .
C14 N3 C13 115.0(7) . .
C14 N3 Cu2 120.1(6) . .
C13 N3 Cu2 124.4(6) . .
C13 N4 C16 117.7(7) . .
N1 C1 N2 128.0(8) . .
N1 C1 S1 120.9(6) . .
N2 C1 S1 111.0(6) . .
N1 C2 C3 124.8(8) . .
N1 C2 H2 117.6 . .
C3 C2 H2 117.6 . .
C2 C3 C4 116.9(8) . .
C2 C3 C5 118.4(8) . .
C4 C3 C5 124.6(8) . .
C3 C5 H5A 109.5 . .
C3 C5 H5B 109.5 . .
H5A C5 H5B 109.5 . .
C3 C5 H5C 109.5 . .
H5A C5 H5C 109.5 . .
H5B C5 H5C 109.5 . .
N2 C4 C3 117.8(7) . .
N2 C4 C6 115.2(7) . .
C3 C4 C6 127.1(8) . .
C7 C6 C11 115.5(8) . .
C7 C6 C4 125.7(8) . .
C11 C6 C4 118.8(8) . .
C8 C7 C6 122.0(9) . .
C8 C7 H7 119.0 . .
C6 C7 H7 119.0 . .
C9 C8 C7 121.4(8) . .
C9 C8 H8 119.3 . .
C7 C8 H8 119.3 . .
C8 C9 C10 116.9(8) . .
C8 C9 C12 121.0(8) . .
C10 C9 C12 122.1(9) . .
C11 C10 C9 122.4(9) . .
C11 C10 H10 118.8 . .
C9 C10 H10 118.8 . .
C10 C11 C6 121.7(9) . .
C10 C11 H11 119.2 . .
C6 C11 H11 119.2 . .
C9 C12 H12A 109.5 . .
C9 C12 H12B 109.5 . .
H12A C12 H12B 109.5 . .
C9 C12 H12C 109.5 . .
H12A C12 H12C 109.5 . .
H12B C12 H12C 109.5 . .
N4 C13 N3 126.1(7) . .
N4 C13 S2 119.5(6) . .
N3 C13 S2 114.3(6) . .
N3 C14 C15 124.7(8) . .
N3 C14 H14 117.6 . .
C15 C14 H14 117.6 . .
C16 C15 C14 114.4(8) . .
C16 C15 C17 126.9(8) . .
C14 C15 C17 118.7(8) . .
C15 C17 H17A 109.5 . .
C15 C17 H17B 109.5 . .
H17A C17 H17B 109.5 . .
C15 C17 H17C 109.5 . .
H17A C17 H17C 109.5 . .
H17B C17 H17C 109.5 . .
N4 C16 C15 121.8(8) . .
N4 C16 C18 113.5(7) . .
C15 C16 C18 124.7(7) . .
C23 C18 C19 118.7(8) . .
C23 C18 C16 118.8(7) . .
C19 C18 C16 122.5(7) . .
C20 C19 C18 120.3(8) . .
C20 C19 H19 119.8 . .
C18 C19 H19 119.8 . .
C19 C20 C21 121.8(8) . .
C19 C20 H20 119.1 . .
C21 C20 H20 119.1 . .
C20 C21 C22 117.9(9) . .
C20 C21 C24 121.5(9) . .
C22 C21 C24 120.5(9) . .
C21 C22 C23 120.6(9) . .
C21 C22 H22 119.7 . .
C23 C22 H22 119.7 . .
C18 C23 C22 120.5(8) . .
C18 C23 H23 119.7 . .
C22 C23 H23 119.7 . .
C21 C24 H24A 109.5 . .
C21 C24 H24B 109.5 . .
H24A C24 H24B 109.5 . .
C21 C24 H24C 109.5 . .
H24A C24 H24C 109.5 . .
H24B C24 H24C 109.5 . .
N5 C25 C26 168(3) . .
C25 C26 H26A 109.5 . .
C25 C26 H26B 109.5 . .
H26A C26 H26B 109.5 . .
C25 C26 H26C 109.5 . .
H26A C26 H26C 109.5 . .
H26B C26 H26C 109.5 . .

loop_
_geom_bond_atom_site_label_1
_geom_bond_atom_site_label_2
_geom_bond_distance
_geom_bond_site_symmetry_2
I1 Cu1 2.5593(16) .
I1 Cu2 2.7046(17) 2_666
I1 Cu2 2.7177(17) .
I2 Cu1 2.5837(17) .
I2 Cu2 2.6919(15) 2_666
Cu1 N1 2.045(7) .
Cu1 S2 2.402(3) .
Cu1 Cu2 2.6866(18) 2_666
Cu2 N3 2.085(7) .
Cu2 Cu1 2.6866(17) 2_666
Cu2 I2 2.6919(15) 2_666
Cu2 I1 2.7046(17) 2_666
Cu2 Cu2 2.910(3) 2_666
S1 C1 1.789(9) .
S1 S2 2.037(3) .
S2 C13 1.795(8) .
N1 C1 1.318(10) .
N1 C2 1.348(11) .
N2 C1 1.322(10) .
N2 C4 1.351(10) .
N3 C14 1.316(11) .
N3 C13 1.336(10) .
N4 C13 1.318(10) .
N4 C16 1.339(10) .
C2 C3 1.367(13) .
C2 H2 0.9300 .
C3 C4 1.429(12) .
C3 C5 1.515(13) .
C5 H5A 0.9600 .
C5 H5B 0.9600 .
C5 H5C 0.9600 .
C4 C6 1.456(12) .
C6 C7 1.392(11) .
C6 C11 1.418(12) .
C7 C8 1.388(13) .
C7 H7 0.9300 .
C8 C9 1.370(13) .
C8 H8 0.9300 .
C9 C10 1.395(12) .
C9 C12 1.475(13) .
C10 C11 1.347(12) .
C10 H10 0.9300 .
C11 H11 0.9300 .
C12 H12A 0.9600 .
C12 H12B 0.9600 .
C12 H12C 0.9600 .
C14 C15 1.403(12) .
C14 H14 0.9300 .
C15 C16 1.385(11) .
C15 C17 1.507(12) .
C17 H17A 0.9600 .
C17 H17B 0.9600 .
C17 H17C 0.9600 .
C16 C18 1.503(11) .
C18 C23 1.376(12) .
C18 C19 1.385(12) .
C19 C20 1.372(13) .
C19 H19 0.9300 .
C20 C21 1.375(14) .
C20 H20 0.9300 .
C21 C22 1.383(13) .
C21 C24 1.502(13) .
C22 C23 1.393(12) .
C22 H22 0.9300 .
C23 H23 0.9300 .
C24 H24A 0.9600 .
C24 H24B 0.9600 .
C24 H24C 0.9600 .
N5 C25 1.09(2) .
C25 C26 1.36(3) .
C26 H26A 0.9600 .
C26 H26B 0.9600 .
C26 H26C 0.9600 .
